data_7116086
loop_
_publ_author_name
'Hoffknecht, Barbara C.'
'Albada, H. Bauke'
'Sturm, Marina'
'Prochnow, Pascal'
'Bandow, Julia E.'
'Metzler-Nolte, Nils'

_publ_section_title
;
 Synthesis and antibacterial activity of trivalent ultrashort
 Arg-Trp-based antimicrobial peptides (AMPs)
;
_journal_issue 2
_journal_name_full 'Med. Chem. Commun.'
_journal_page_first 372
_journal_paper_doi 10.1039/C4MD00327F
_journal_volume 6
_journal_year 2015
_chemical_formula_sum 'C15 H21 N9'
_chemical_formula_weight 327.41
_chemical_name_systematic
;
  ?
;
_space_group_IT_number 14
_symmetry_cell_setting monoclinic
_symmetry_space_group_name_Hall '-P 2ybc'
_symmetry_space_group_name_H-M 'P 1 21/c 1'
_atom_sites_solution_hydrogens geom
_atom_sites_solution_primary direct
_atom_sites_solution_secondary difmap
_audit_creation_method SHELXL-97
_audit_update_record
;
2014-09-19 deposited with the CCDC.
2014-11-27 downloaded from the CCDC.
;
_cell_angle_alpha 90.00
_cell_angle_beta 101.668(13)
_cell_angle_gamma 90.00
_cell_formula_units_Z 4
_cell_length_a 8.429(5)
_cell_length_b 15.689(9)
_cell_length_c 13.238(8)
_cell_measurement_temperature 223(2)
_cell_volume 1714.5(18)
_computing_structure_refinement 'SHELXL-97 (Sheldrick, 1997)'
_computing_structure_solution 'SHELXS-97 (Sheldrick, 1990)'
_diffrn_ambient_temperature 223(2)
_diffrn_measured_fraction_theta_full 0.994
_diffrn_measured_fraction_theta_max 0.994
_diffrn_radiation_monochromator graphite
_diffrn_radiation_source 'fine-focus sealed tube'
_diffrn_radiation_type MoK\a
_diffrn_radiation_wavelength 0.71073
_diffrn_reflns_av_R_equivalents 0.1480
_diffrn_reflns_av_sigmaI/netI 0.1278
_diffrn_reflns_limit_h_max 9
_diffrn_reflns_limit_h_min -10
_diffrn_reflns_limit_k_max 18
_diffrn_reflns_limit_k_min -18
_diffrn_reflns_limit_l_max 15
_diffrn_reflns_limit_l_min -15
_diffrn_reflns_number 13278
_diffrn_reflns_theta_full 25.00
_diffrn_reflns_theta_max 25.00
_diffrn_reflns_theta_min 2.04
_exptl_absorpt_coefficient_mu 0.084
_exptl_absorpt_correction_T_max 0.9958
_exptl_absorpt_correction_T_min 0.9916
_exptl_crystal_density_diffrn 1.268
_exptl_crystal_density_method 'not measured'
_exptl_crystal_description plate
_exptl_crystal_F_000 696
_exptl_crystal_size_max 0.10
_exptl_crystal_size_mid 0.10
_exptl_crystal_size_min 0.05
_refine_diff_density_max 0.311
_refine_diff_density_min -0.291
_refine_diff_density_rms 0.083
_refine_ls_extinction_coef 0.119(11)
_refine_ls_extinction_expression Fc^*^=kFc[1+0.001xFc^2^\l^3^/sin(2\q)]^-1/4^
_refine_ls_extinction_method SHELXL
_refine_ls_goodness_of_fit_ref 1.140
_refine_ls_hydrogen_treatment mixed
_refine_ls_matrix_type full
_refine_ls_number_parameters 218
_refine_ls_number_reflns 3002
_refine_ls_number_restraints 0
_refine_ls_restrained_S_all 1.140
_refine_ls_R_factor_all 0.1880
_refine_ls_R_factor_gt 0.0986
_refine_ls_shift/su_max 0.000
_refine_ls_shift/su_mean 0.000
_refine_ls_structure_factor_coef Fsqd
_refine_ls_weighting_details 'calc w=1/[\s^2^(Fo^2^)+(0.0864P)^2^+2.0268P] where P=(Fo^2^+2Fc^2^)/3'
_refine_ls_weighting_scheme calc
_refine_ls_wR_factor_gt 0.2218
_refine_ls_wR_factor_ref 0.2671
_reflns_number_gt 1419
_reflns_number_total 3002
_reflns_threshold_expression >2sigma(I)
_cod_data_source_file c4md00327f2.cif
_cod_data_source_block 100429t
_cod_depositor_comments 'Adding full bibliography for 7116086.cif.'
_cod_original_sg_symbol_H-M P2(1)/c
_cod_database_code 7116086

loop_
_symmetry_equiv_pos_as_xyz
'x, y, z'
'-x, y+1/2, -z+1/2'
'-x, -y, -z'
'x, -y-1/2, z-1/2'

loop_
_atom_site_label
_atom_site_type_symbol
_atom_site_fract_x
_atom_site_fract_y
_atom_site_fract_z
_atom_site_U_iso_or_equiv
_atom_site_adp_type
_atom_site_occupancy
_atom_site_symmetry_multiplicity
_atom_site_calc_flag
_atom_site_refinement_flags
N5 N -0.0035(7) 0.4021(3) 0.3814(5) 0.0612(15) Uani 1 1 d .
C11 C 0.4177(7) 0.0697(4) 0.2897(4) 0.0512(15) Uani 1 1 d .
H11A H 0.3256 0.0318 0.2653 0.061 Uiso 1 1 calc R
H11B H 0.4562 0.0906 0.2291 0.061 Uiso 1 1 calc R
C5 C 0.4402(6) 0.2232(3) 0.3471(3) 0.0379(13) Uani 1 1 d .
C2 C 0.1820(6) 0.2069(3) 0.4499(4) 0.0389(13) Uani 1 1 d .
C3 C 0.2630(6) 0.2847(3) 0.4498(4) 0.0396(13) Uani 1 1 d .
C9 C 0.4747(7) 0.3788(3) 0.3965(4) 0.0471(15) Uani 1 1 d .
H9A H 0.3967 0.4246 0.3996 0.057 Uiso 1 1 calc R
H9B H 0.5123 0.3849 0.3315 0.057 Uiso 1 1 calc R
N8 N 0.6004(6) 0.2934(3) 0.1376(4) 0.0524(13) Uani 1 1 d .
N1 N -0.0057(8) 0.0449(4) 0.3216(7) 0.105(2) Uani 1 1 d .
C7 C 0.0448(7) 0.1964(4) 0.5078(5) 0.0555(16) Uani 1 1 d .
H7A H -0.0297 0.1524 0.4736 0.067 Uiso 1 1 calc R
H7B H -0.0157 0.2500 0.5044 0.067 Uiso 1 1 calc R
C1 C 0.2345(6) 0.1368(3) 0.3987(4) 0.0409(13) Uani 1 1 d .
C4 C 0.3894(6) 0.2933(3) 0.3968(3) 0.0361(13) Uani 1 1 d .
N2 N -0.0342(7) 0.0954(5) 0.2535(6) 0.0714(17) Uani 1 1 d .
C13 C 0.1470(7) 0.0522(4) 0.3991(5) 0.0585(17) Uani 1 1 d .
H13A H 0.2201 0.0064 0.3871 0.070 Uiso 1 1 calc R
H13B H 0.1230 0.0434 0.4677 0.070 Uiso 1 1 calc R
N9 N 0.6665(8) 0.3289(4) 0.0855(4) 0.0839(19) Uani 1 1 d .
C15 C 0.5792(6) 0.2319(4) 0.2920(4) 0.0487(15) Uani 1 1 d .
H15A H 0.6528 0.2771 0.3241 0.058 Uiso 1 1 calc R
H15B H 0.6402 0.1784 0.2966 0.058 Uiso 1 1 calc R
N6 N -0.1161(8) 0.3886(5) 0.3228(5) 0.096(2) Uani 1 1 d .
C10 C 0.6190(7) 0.3892(4) 0.4863(4) 0.0609(17) Uani 1 1 d .
H10A H 0.6677 0.4448 0.4823 0.091 Uiso 1 1 calc R
H10B H 0.6984 0.3452 0.4826 0.091 Uiso 1 1 calc R
H10C H 0.5824 0.3843 0.5510 0.091 Uiso 1 1 calc R
C14 C 0.2152(7) 0.3598(4) 0.5070(5) 0.0573(16) Uani 1 1 d .
H14A H 0.1523 0.3394 0.5568 0.069 Uiso 1 1 calc R
H14B H 0.3135 0.3869 0.5459 0.069 Uiso 1 1 calc R
N3 N -0.0758(10) 0.1415(7) 0.1905(7) 0.143(4) Uani 1 1 d .
N7 N 0.5132(6) 0.2532(4) 0.1824(4) 0.0770(18) Uani 1 1 d .
N4 N 0.1181(7) 0.4251(3) 0.4398(6) 0.092(2) Uani 1 1 d .
C8 C 0.1036(8) 0.1718(4) 0.6203(5) 0.073(2) Uani 1 1 d .
H8A H 0.0114 0.1656 0.6532 0.110 Uiso 1 1 calc R
H8B H 0.1749 0.2160 0.6552 0.110 Uiso 1 1 calc R
H8C H 0.1621 0.1183 0.6242 0.110 Uiso 1 1 calc R
C6 C 0.3606(6) 0.1450(3) 0.3451(4) 0.0381(13) Uani 1 1 d .
C12 C 0.5522(7) 0.0193(4) 0.3573(5) 0.0666(18) Uani 1 1 d .
H12A H 0.5840 -0.0276 0.3180 0.100 Uiso 1 1 calc R
H12B H 0.5139 -0.0030 0.4164 0.100 Uiso 1 1 calc R
H12C H 0.6446 0.0562 0.3808 0.100 Uiso 1 1 calc R

loop_
_atom_site_aniso_label
_atom_site_aniso_U_11
_atom_site_aniso_U_22
_atom_site_aniso_U_33
_atom_site_aniso_U_23
_atom_site_aniso_U_13
_atom_site_aniso_U_12
N5 0.052(4) 0.056(3) 0.081(4) 0.002(3) 0.028(3) 0.005(3)
C11 0.050(4) 0.057(4) 0.045(3) -0.013(3) 0.007(3) 0.001(3)
C5 0.041(3) 0.041(3) 0.029(3) 0.002(2) 0.002(2) -0.006(3)
C2 0.034(3) 0.041(3) 0.041(3) 0.007(3) 0.008(2) 0.001(3)
C3 0.041(3) 0.040(3) 0.038(3) -0.001(2) 0.009(2) 0.004(3)
C9 0.059(4) 0.039(3) 0.043(3) 0.000(3) 0.010(3) -0.007(3)
N8 0.055(3) 0.060(3) 0.044(3) -0.004(2) 0.016(3) -0.007(3)
N1 0.078(5) 0.076(5) 0.140(6) 0.016(5) -0.026(4) -0.042(4)
C7 0.041(4) 0.054(4) 0.075(4) 0.005(3) 0.022(3) 0.002(3)
C1 0.041(3) 0.033(3) 0.048(3) 0.002(2) 0.007(3) -0.005(3)
C4 0.039(3) 0.039(3) 0.028(3) 0.004(2) 0.001(2) -0.007(2)
N2 0.052(4) 0.078(5) 0.080(5) -0.015(4) 0.005(3) -0.015(3)
C13 0.055(4) 0.043(4) 0.078(4) 0.004(3) 0.015(3) -0.005(3)
N9 0.097(5) 0.089(5) 0.068(4) 0.012(3) 0.019(3) -0.025(4)
C15 0.048(4) 0.060(4) 0.039(3) 0.001(3) 0.011(3) -0.008(3)
N6 0.071(5) 0.119(6) 0.092(5) 0.019(4) 0.004(4) -0.019(4)
C10 0.063(4) 0.062(4) 0.056(4) -0.010(3) 0.008(3) -0.026(3)
C14 0.053(4) 0.048(4) 0.070(4) -0.009(3) 0.012(3) 0.008(3)
N3 0.107(6) 0.174(9) 0.123(7) 0.051(6) -0.037(5) -0.036(6)
N7 0.059(3) 0.135(5) 0.039(3) 0.006(3) 0.018(3) -0.032(3)
N4 0.069(4) 0.045(3) 0.146(6) -0.018(4) -0.017(4) 0.009(3)
C8 0.069(5) 0.080(5) 0.081(5) 0.020(4) 0.037(4) 0.002(4)
C6 0.041(3) 0.040(3) 0.032(3) -0.002(2) 0.003(2) -0.004(3)
C12 0.072(4) 0.057(4) 0.068(4) -0.010(3) 0.010(3) 0.014(3)

loop_
_atom_type_symbol
_atom_type_description
_atom_type_scat_dispersion_real
_atom_type_scat_dispersion_imag
_atom_type_scat_source
C C 0.0033 0.0016 'International Tables Vol C Tables 4.2.6.8 and 6.1.1.4'
H H 0.0000 0.0000 'International Tables Vol C Tables 4.2.6.8 and 6.1.1.4'
N N 0.0061 0.0033 'International Tables Vol C Tables 4.2.6.8 and 6.1.1.4'

loop_
_geom_angle_atom_site_label_1
_geom_angle_atom_site_label_2
_geom_angle_atom_site_label_3
_geom_angle
N6 N5 N4 173.0(7)
C12 C11 C6 113.1(4)
C12 C11 H11A 109.0
C6 C11 H11A 109.0
C12 C11 H11B 109.0
C6 C11 H11B 109.0
H11A C11 H11B 107.8
C4 C5 C6 120.7(5)
C4 C5 C15 120.0(5)
C6 C5 C15 119.3(5)
C3 C2 C1 118.7(5)
C3 C2 C7 121.1(5)
C1 C2 C7 120.2(5)
C4 C3 C2 120.5(5)
C4 C3 C14 119.3(5)
C2 C3 C14 120.3(5)
C4 C9 C10 113.2(4)
C4 C9 H9A 108.9
C10 C9 H9A 108.9
C4 C9 H9B 108.9
C10 C9 H9B 108.9
H9A C9 H9B 107.7
N9 N8 N7 171.3(6)
N2 N1 C13 119.2(6)
C2 C7 C8 113.0(5)
C2 C7 H7A 109.0
C8 C7 H7A 109.0
C2 C7 H7B 109.0
C8 C7 H7B 109.0
H7A C7 H7B 107.8
C6 C1 C2 121.1(5)
C6 C1 C13 120.1(5)
C2 C1 C13 118.7(5)
C5 C4 C3 120.0(5)
C5 C4 C9 120.3(5)
C3 C4 C9 119.7(5)
N3 N2 N1 173.3(8)
N1 C13 C1 114.9(5)
N1 C13 H13A 108.5
C1 C13 H13A 108.5
N1 C13 H13B 108.5
C1 C13 H13B 108.5
H13A C13 H13B 107.5
N7 C15 C5 108.6(4)
N7 C15 H15A 110.0
C5 C15 H15A 110.0
N7 C15 H15B 110.0
C5 C15 H15B 110.0
H15A C15 H15B 108.3
C9 C10 H10A 109.5
C9 C10 H10B 109.5
H10A C10 H10B 109.5
C9 C10 H10C 109.5
H10A C10 H10C 109.5
H10B C10 H10C 109.5
N4 C14 C3 114.3(5)
N4 C14 H14A 108.7
C3 C14 H14A 108.7
N4 C14 H14B 108.7
C3 C14 H14B 108.7
H14A C14 H14B 107.6
N8 N7 C15 116.8(5)
N5 N4 C14 118.0(5)
C7 C8 H8A 109.5
C7 C8 H8B 109.5
H8A C8 H8B 109.5
C7 C8 H8C 109.5
H8A C8 H8C 109.5
H8B C8 H8C 109.5
C5 C6 C1 118.9(5)
C5 C6 C11 119.6(5)
C1 C6 C11 121.4(5)
C11 C12 H12A 109.5
C11 C12 H12B 109.5
H12A C12 H12B 109.5
C11 C12 H12C 109.5
H12A C12 H12C 109.5
H12B C12 H12C 109.5

loop_
_geom_bond_atom_site_label_1
_geom_bond_atom_site_label_2
_geom_bond_distance
N5 N6 1.118(7)
N5 N4 1.208(8)
C11 C12 1.518(8)
C11 C6 1.519(7)
C11 H11A 0.9800
C11 H11B 0.9800
C5 C4 1.393(7)
C5 C6 1.395(7)
C5 C15 1.507(7)
C2 C3 1.399(7)
C2 C1 1.409(7)
C2 C7 1.521(7)
C3 C4 1.396(7)
C3 C14 1.499(7)
C9 C4 1.522(7)
C9 C10 1.528(7)
C9 H9A 0.9800
C9 H9B 0.9800
N8 N9 1.119(7)
N8 N7 1.211(7)
N1 N2 1.189(8)
N1 C13 1.479(8)
C7 C8 1.521(8)
C7 H7A 0.9800
C7 H7B 0.9800
C1 C6 1.397(7)
C1 C13 1.519(7)
N2 N3 1.105(9)
C13 H13A 0.9800
C13 H13B 0.9800
C15 N7 1.484(7)
C15 H15A 0.9800
C15 H15B 0.9800
C10 H10A 0.9700
C10 H10B 0.9700
C10 H10C 0.9700
C14 N4 1.488(8)
C14 H14A 0.9800
C14 H14B 0.9800
C8 H8A 0.9700
C8 H8B 0.9700
C8 H8C 0.9700
C12 H12A 0.9700
C12 H12B 0.9700
C12 H12C 0.9700
